data_7129717
loop_
_publ_author_name
'Li, Yutang'
'Strand, Daniel'
'Grimme, Stefan'
'J\'onsson, Stef\'an'
'W\"arnmark, Kenneth'

_publ_section_title
;
 The long-awaited synthesis and self-assembly of a small rigid C3
 symmetric trilactam
;
_journal_name_full 'Chemical Communications'
_journal_paper_doi 10.1039/D2CC00345G
_journal_year 2022
_chemical_formula_moiety 'C7 H4 D3 N3 O3'
_chemical_formula_sum 'C7 H4 D3 N3 O3'
_chemical_formula_weight 184.17
_chemical_name_systematic (2aS*,4aS*,6aS*)-hexahydro-1,3,5-triazacyclopenta[cd]pentalene-2,4,6(1H)-trione
_space_group_crystal_system monoclinic
_space_group_IT_number 14
_space_group_name_Hall '-P 2ybc'
_space_group_name_H-M_alt 'P 1 21/c 1'
_atom_sites_solution_hydrogens mixed
_audit_creation_method SHELXL-2016/6
_audit_update_record
;
2022-02-08 deposited with the CCDC.	2022-02-15 downloaded from the CCDC.
;
_cell_angle_alpha 90
_cell_angle_beta 111.738(12)
_cell_angle_gamma 90
_cell_formula_units_Z 4
_cell_length_a 7.2905(7)
_cell_length_b 11.3194(9)
_cell_length_c 9.0781(10)
_cell_measurement_reflns_used 1190
_cell_measurement_temperature 293(2)
_cell_measurement_theta_max 26.9730
_cell_measurement_theta_min 4.3020
_cell_volume 695.89(13)
_computing_structure_refinement 'SHELXL-2016/6 (Sheldrick, 2016)'
_diffrn_ambient_temperature 293(2)
_diffrn_detector_area_resol_mean 8.0433
_diffrn_measured_fraction_theta_full 0.998
_diffrn_measured_fraction_theta_max 0.840
_diffrn_measurement_device_type 'Xcalibur, EosS2'
_diffrn_measurement_method '\w scans'
_diffrn_radiation_type MoK\a
_diffrn_radiation_wavelength 0.71073
_diffrn_reflns_av_R_equivalents 0.0249
_diffrn_reflns_av_unetI/netI 0.0440
_diffrn_reflns_Laue_measured_fraction_full 0.998
_diffrn_reflns_Laue_measured_fraction_max 0.840
_diffrn_reflns_limit_h_max 9
_diffrn_reflns_limit_h_min -8
_diffrn_reflns_limit_k_max 14
_diffrn_reflns_limit_k_min -14
_diffrn_reflns_limit_l_max 10
_diffrn_reflns_limit_l_min -11
_diffrn_reflns_number 4010
_diffrn_reflns_point_group_measured_fraction_full 0.998
_diffrn_reflns_point_group_measured_fraction_max 0.840
_diffrn_reflns_theta_full 25.000
_diffrn_reflns_theta_max 29.436
_diffrn_reflns_theta_min 3.506
_exptl_absorpt_coefficient_mu 0.139
_exptl_absorpt_correction_T_max 1.00000
_exptl_absorpt_correction_T_min 0.96066
_exptl_absorpt_correction_type multi-scan
_exptl_absorpt_process_details
;
CrysAlisPro 1.171.39.46 (Rigaku Oxford Diffraction, 2018)
Empirical absorption correction using spherical harmonics,
 implemented in SCALE3 ABSPACK scaling algorithm.
;
_exptl_crystal_colour colorless
_exptl_crystal_density_diffrn 1.758
_exptl_crystal_description rod
_exptl_crystal_F_000 376
_exptl_crystal_size_max 0.3
_exptl_crystal_size_mid 0.2
_exptl_crystal_size_min 0.1
_refine_diff_density_max 0.260
_refine_diff_density_min -0.246
_refine_diff_density_rms 0.054
_refine_ls_extinction_method none
_refine_ls_goodness_of_fit_ref 1.054
_refine_ls_hydrogen_treatment mixed
_refine_ls_matrix_type full
_refine_ls_number_parameters 127
_refine_ls_number_reflns 1622
_refine_ls_number_restraints 0
_refine_ls_restrained_S_all 1.054
_refine_ls_R_factor_all 0.0713
_refine_ls_R_factor_gt 0.0518
_refine_ls_shift/su_max 0.000
_refine_ls_shift/su_mean 0.000
_refine_ls_structure_factor_coef Fsqd
_refine_ls_weighting_details 'w=1/[\s^2^(Fo^2^)+(0.0451P)^2^+0.1051P] where P=(Fo^2^+2Fc^2^)/3'
_refine_ls_weighting_scheme calc
_refine_ls_wR_factor_gt 0.1077
_refine_ls_wR_factor_ref 0.1184
_reflns_Friedel_coverage 0.000
_reflns_number_gt 1206
_reflns_number_total 1622
_reflns_threshold_expression 'I > 2\s(I)'
_cod_data_source_file d2cc00345g2.cif
_cod_data_source_block shelx_CCDC2
_cod_original_sg_symbol_H-M 'P 21/c'
_cod_database_code 7129717
_shelx_shelxl_version_number 2016/6
_shelx_space_group_comment
;
The symmetry employed for this shelxl refinement is uniquely defined
by the following loop, which should always be used as a source of
symmetry information in preference to the above space-group names.
They are only intended as comments.
;

loop_
_space_group_symop_operation_xyz
'x, y, z'
'-x, y+1/2, -z+1/2'
'-x, -y, -z'
'x, -y-1/2, z-1/2'

loop_
_atom_site_label
_atom_site_type_symbol
_atom_site_fract_x
_atom_site_fract_y
_atom_site_fract_z
_atom_site_U_iso_or_equiv
_atom_site_adp_type
_atom_site_occupancy
_atom_site_site_symmetry_order
_atom_site_calc_flag
_atom_site_refinement_flags_posn
_atom_site_refinement_flags_adp
_atom_site_refinement_flags_occupancy
_atom_site_disorder_assembly
_atom_site_disorder_group
C1 C 0.4817(3) 0.68721(16) 1.0133(2) 0.0271(4) Uani 1 1 d . . . . .
C2 C 0.3157(3) 0.63812(15) 0.8689(2) 0.0268(4) Uani 1 1 d . . . . .
H4 H 0.365709 0.582239 0.810173 0.032 Uiso 1 1 calc R U . . .
C3 C -0.0115(3) 0.64547(16) 0.8593(2) 0.0267(4) Uani 1 1 d . . . . .
C4 C 0.0116(3) 0.75474(14) 0.7693(2) 0.0256(4) Uani 1 1 d . . . . .
H3 H -0.088726 0.757568 0.661762 0.031 Uiso 1 1 calc R U . . .
C5 C 0.1846(3) 0.92227(16) 0.9054(2) 0.0258(4) Uani 1 1 d . . . . .
C6 C 0.3340(3) 0.85433(15) 0.8588(2) 0.0284(4) Uani 1 1 d . . . . .
H2 H 0.389156 0.902083 0.795081 0.034 Uiso 1 1 calc R U . . .
C7 C 0.2203(3) 0.74627(14) 0.7677(2) 0.0264(4) Uani 1 1 d . . . . .
H1 H 0.220572 0.741255 0.659989 0.032 Uiso 1 1 calc R U . . .
N1 N 0.4857(2) 0.80510(14) 0.9980(2) 0.0339(4) Uani 1 1 d . . . . .
N2 N 0.1591(2) 0.58646(14) 0.91016(19) 0.0282(4) Uani 1 1 d . . . . .
N3 N 0.0139(2) 0.86299(13) 0.85715(19) 0.0277(4) Uani 1 1 d . . . . .
O1 O 0.5887(2) 0.62884(12) 1.12505(17) 0.0387(4) Uani 1 1 d . . . . .
O2 O -0.1621(2) 0.61782(12) 0.88163(18) 0.0419(4) Uani 1 1 d . . . . .
O3 O 0.2190(2) 1.01594(12) 0.97953(17) 0.0389(4) Uani 1 1 d . . . . .
D1 D -0.088(3) 0.889(2) 0.870(3) 0.047 Uiso 1 1 d . U . . .
D2 D 0.587(3) 0.8513(19) 1.060(3) 0.047 Uiso 1 1 d . U . . .
D3 D 0.175(3) 0.525(2) 0.962(3) 0.047 Uiso 1 1 d . U . . .

loop_
_atom_site_aniso_label
_atom_site_aniso_U_11
_atom_site_aniso_U_22
_atom_site_aniso_U_33
_atom_site_aniso_U_23
_atom_site_aniso_U_13
_atom_site_aniso_U_12
C1 0.0197(10) 0.0231(10) 0.0412(11) -0.0008(8) 0.0143(8) 0.0012(8)
C2 0.0290(11) 0.0194(10) 0.0350(10) -0.0042(7) 0.0155(8) -0.0011(8)
C3 0.0265(10) 0.0194(10) 0.0322(10) -0.0032(7) 0.0083(8) -0.0049(7)
C4 0.0243(10) 0.0216(10) 0.0272(9) 0.0004(7) 0.0051(8) 0.0001(8)
C5 0.0253(10) 0.0187(9) 0.0351(10) 0.0042(7) 0.0131(8) 0.0009(7)
C6 0.0282(10) 0.0203(10) 0.0438(11) 0.0028(8) 0.0215(9) -0.0006(8)
C7 0.0334(11) 0.0224(10) 0.0270(9) -0.0008(7) 0.0153(8) 0.0011(8)
N1 0.0203(9) 0.0205(9) 0.0558(11) -0.0040(7) 0.0082(8) -0.0024(7)
N2 0.0247(9) 0.0192(9) 0.0376(9) 0.0046(6) 0.0079(7) -0.0027(7)
N3 0.0214(9) 0.0190(9) 0.0435(10) 0.0010(7) 0.0128(7) 0.0012(6)
O1 0.0250(8) 0.0325(9) 0.0505(9) 0.0045(6) 0.0044(7) 0.0020(6)
O2 0.0296(8) 0.0311(8) 0.0678(11) 0.0097(7) 0.0214(7) -0.0020(6)
O3 0.0347(8) 0.0248(8) 0.0631(10) -0.0138(7) 0.0249(7) -0.0071(6)

loop_
_atom_type_symbol
_atom_type_description
_atom_type_scat_dispersion_real
_atom_type_scat_dispersion_imag
_atom_type_scat_source
C C 0.0033 0.0016 'International Tables Vol C Tables 4.2.6.8 and 6.1.1.4'
H H 0.0000 0.0000 'International Tables Vol C Tables 4.2.6.8 and 6.1.1.4'
N N 0.0061 0.0033 'International Tables Vol C Tables 4.2.6.8 and 6.1.1.4'
O O 0.0106 0.0060 'International Tables Vol C Tables 4.2.6.8 and 6.1.1.4'
D D 0.0000 0.0000 'International Tables Vol C Tables 4.2.6.8 and 6.1.1.4'

loop_
_geom_angle_atom_site_label_1
_geom_angle_atom_site_label_2
_geom_angle_atom_site_label_3
_geom_angle
_geom_angle_site_symmetry_1
_geom_angle_site_symmetry_3
_geom_angle_publ_flag
O1 C1 N1 126.33(18) . . ?
O1 C1 C2 125.33(17) . . ?
N1 C1 C2 108.32(16) . . ?
N2 C2 C1 112.03(15) . . ?
N2 C2 C7 104.51(15) . . ?
C1 C2 C7 105.32(14) . . ?
N2 C2 H4 111.5 . . ?
C1 C2 H4 111.5 . . ?
C7 C2 H4 111.5 . . ?
O2 C3 N2 126.19(17) . . ?
O2 C3 C4 125.26(17) . . ?
N2 C3 C4 108.54(16) . . ?
N3 C4 C3 111.70(15) . . ?
N3 C4 C7 104.36(14) . . ?
C3 C4 C7 105.16(14) . . ?
N3 C4 H3 111.7 . . ?
C3 C4 H3 111.7 . . ?
C7 C4 H3 111.7 . . ?
O3 C5 N3 126.01(18) . . ?
O3 C5 C6 124.60(17) . . ?
N3 C5 C6 109.37(16) . . ?
N1 C6 C5 110.30(15) . . ?
N1 C6 C7 104.42(14) . . ?
C5 C6 C7 104.72(15) . . ?
N1 C6 H2 112.3 . . ?
C5 C6 H2 112.3 . . ?
C7 C6 H2 112.3 . . ?
C4 C7 C2 106.05(14) . . ?
C4 C7 C6 106.57(14) . . ?
C2 C7 C6 106.17(15) . . ?
C4 C7 H1 112.5 . . ?
C2 C7 H1 112.5 . . ?
C6 C7 H1 112.5 . . ?
C1 N1 C6 115.71(16) . . ?
C1 N1 D2 123.5(14) . . ?
C6 N1 D2 120.0(14) . . ?
C3 N2 C2 115.51(16) . . ?
C3 N2 D3 122.4(17) . . ?
C2 N2 D3 122.1(17) . . ?
C5 N3 C4 114.93(16) . . ?
C5 N3 D1 122.6(16) . . ?
C4 N3 D1 122.3(16) . . ?

loop_
_geom_bond_atom_site_label_1
_geom_bond_atom_site_label_2
_geom_bond_distance
_geom_bond_site_symmetry_2
_geom_bond_publ_flag
C1 O1 1.220(2) . ?
C1 N1 1.343(2) . ?
C1 C2 1.522(3) . ?
C2 N2 1.451(2) . ?
C2 C7 1.534(2) . ?
C2 H4 0.9800 . ?
C3 O2 1.229(2) . ?
C3 N2 1.334(2) . ?
C3 C4 1.525(2) . ?
C4 N3 1.459(2) . ?
C4 C7 1.530(3) . ?
C4 H3 0.9800 . ?
C5 O3 1.231(2) . ?
C5 N3 1.337(2) . ?
C5 C6 1.516(2) . ?
C6 N1 1.448(2) . ?
C6 C7 1.536(2) . ?
C6 H2 0.9800 . ?
C7 H1 0.9800 . ?
N1 D2 0.91(2) . ?
N2 D3 0.82(2) . ?
N3 D1 0.85(2) . ?

loop_
_geom_hbond_atom_site_label_D
_geom_hbond_atom_site_label_H
_geom_hbond_atom_site_label_A
_geom_hbond_distance_DH
_geom_hbond_distance_HA
_geom_hbond_distance_DA
_geom_hbond_angle_DHA
_geom_hbond_site_symmetry_A
C2 H4 O1 0.98 2.45 3.097(2) 122.9 3_667
C4 H3 O1 0.98 2.59 3.157(2) 116.8 4_475
C6 H2 O1 0.98 2.51 3.302(2) 138.1 4_575
N3 D1 O1 0.85(2) 2.58(2) 3.036(2) 114.7(17) 4_475
N3 D1 O3 0.85(2) 2.21(2) 2.970(2) 149(2) 3_577
N1 D2 O3 0.91(2) 2.18(2) 2.908(2) 136.3(18) 3_677
N2 D3 O2 0.82(2) 2.18(2) 2.981(2) 166(2) 3_567
